data_4062496
_journal_name_full Organometallics
_journal_year 2003
_chemical_formula_sum 'C22 H24 Cl2 Hg N2 O2 Se'
_chemical_formula_weight 698.88
_space_group_IT_number 14
_symmetry_cell_setting monoclinic
_symmetry_space_group_name_Hall '-P 2ybc'
_symmetry_space_group_name_H-M 'P 1 21/c 1'
_cell_angle_alpha 90.00
_cell_angle_beta 106.010(12)
_cell_angle_gamma 90.00
_cell_formula_units_Z 4
_cell_length_a 12.589(2)
_cell_length_b 10.5362(19)
_cell_length_c 18.866(3)
_cell_measurement_temperature 293(2)
_cell_volume 2405.3(7)
_diffrn_ambient_temperature 293(2)
_exptl_crystal_density_diffrn 1.930
_cod_depositor_comments
;
The following automatic conversions were performed:
'_symmetry_cell_setting' value 'Monoclinic' changed to 'monoclinic'
according to '/home/saulius/struct/CIF-dictionaries/cif_core.dic'
dictionary named 'cif_core.dic' version 2.4.1 from 2010-06-29.

Automatic conversion script
Id: cif_fix_enum 1527 2010-12-29 10:47:43Z saulius 
;
_cod_original_sg_symbol_H-M 'P 21/c'
_cod_database_code 4062496

loop_
_symmetry_equiv_pos_as_xyz
'x, y, z'
'-x, y+1/2, -z+1/2'
'-x, -y, -z'
'x, -y-1/2, z-1/2'

loop_
_atom_site_label
_atom_site_type_symbol
_atom_site_fract_x
_atom_site_fract_y
_atom_site_fract_z
_atom_site_U_iso_or_equiv
_atom_site_adp_type
_atom_site_occupancy
_atom_site_symmetry_multiplicity
_atom_site_calc_flag
_atom_site_refinement_flags
_atom_site_disorder_assembly
_atom_site_disorder_group
Hg Hg 0.79347(2) 0.12526(2) 0.223322(13) 0.04669(10) Uani 1 1 d . . .
Se Se 0.64155(4) -0.00875(5) 0.11692(3) 0.03555(14) Uani 1 1 d . . .
Cl1 Cl 0.82798(17) 0.01626(19) 0.33882(10) 0.0704(5) Uani 1 1 d . . .
Cl2 Cl 0.77833(18) 0.35180(16) 0.22826(12) 0.0758(6) Uani 1 1 d . . .
O1 O 0.9979(3) -0.0333(4) 0.0816(2) 0.0505(11) Uani 1 1 d . . .
O2 O 0.5072(4) 0.3880(4) 0.0784(2) 0.0526(11) Uani 1 1 d . . .
N1 N 0.9081(3) 0.0705(4) 0.1505(2) 0.0338(10) Uani 1 1 d . . .
N2 N 0.5178(4) 0.1961(4) 0.1320(3) 0.0422(11) Uani 1 1 d . . .
C11 C 0.7346(5) -0.1476(5) 0.1026(3) 0.0360(12) Uani 1 1 d . . .
C12 C 0.6808(5) -0.2629(6) 0.0947(3) 0.0501(15) Uani 1 1 d . . .
H12A H 0.6072 -0.2657 0.0951 0.07(2) Uiso 1 1 calc R . .
C13 C 0.7338(7) -0.3745(6) 0.0861(4) 0.0620(19) Uani 1 1 d . . .
H13A H 0.6962 -0.4514 0.0812 0.07(2) Uiso 1 1 calc R . .
C14 C 0.8424(7) -0.3712(6) 0.0848(4) 0.0627(19) Uani 1 1 d . . .
H14A H 0.8783 -0.4458 0.0785 0.048(17) Uiso 1 1 calc R . .
C15 C 0.8982(6) -0.2570(6) 0.0927(4) 0.0511(15) Uani 1 1 d . . .
H15A H 0.9713 -0.2556 0.0908 0.06(2) Uiso 1 1 calc R . .
C16 C 0.8475(5) -0.1440(5) 0.1033(3) 0.0370(12) Uani 1 1 d . . .
C17 C 0.9146(4) -0.0277(5) 0.1146(3) 0.0365(12) Uani 1 1 d . . .
C18 C 1.0669(6) 0.0766(7) 0.1095(4) 0.0564(17) Uani 1 1 d . . .
H18A H 1.0874 0.1198 0.0697 0.08(2) Uiso 1 1 calc R . .
H18B H 1.1337 0.0514 0.1465 0.11(3) Uiso 1 1 calc R . .
C19 C 0.9968(4) 0.1617(6) 0.1428(3) 0.0397(13) Uani 1 1 d . . .
C110 C 0.9441(6) 0.2677(6) 0.0923(4) 0.0632(19) Uani 1 1 d . . .
H11A H 0.9180 0.2362 0.0428 0.06(2) Uiso 1 1 calc R . .
H11B H 0.9975 0.3336 0.0941 0.057(19) Uiso 1 1 calc R . .
H11C H 0.8831 0.3013 0.1076 0.10(3) Uiso 1 1 calc R . .
C111 C 1.0602(6) 0.2112(7) 0.2176(4) 0.0591(18) Uani 1 1 d . . .
H11D H 1.0852 0.1412 0.2505 0.06(2) Uiso 1 1 calc R . .
H11E H 1.0129 0.2646 0.2369 0.06(2) Uiso 1 1 calc R . .
H11F H 1.1227 0.2594 0.2131 0.17(5) Uiso 1 1 calc R . .
C21 C 0.6491(4) 0.1023(5) 0.0369(3) 0.0327(11) Uani 1 1 d . . .
C22 C 0.6991(5) 0.0644(6) -0.0160(3) 0.0426(13) Uani 1 1 d . . .
H22A H 0.7264 -0.0178 -0.0151 0.047(17) Uiso 1 1 calc R . .
C23 C 0.7090(5) 0.1484(6) -0.0709(3) 0.0476(15) Uani 1 1 d . . .
H23A H 0.7406 0.1210 -0.1073 0.043(16) Uiso 1 1 calc R . .
C24 C 0.6726(5) 0.2707(6) -0.0715(3) 0.0459(14) Uani 1 1 d . . .
H24A H 0.6840 0.3279 -0.1062 0.038(15) Uiso 1 1 calc R . .
C25 C 0.6191(5) 0.3090(5) -0.0205(3) 0.0412(13) Uani 1 1 d . . .
H25A H 0.5918 0.3913 -0.0224 0.042(16) Uiso 1 1 calc R . .
C26 C 0.6055(4) 0.2266(5) 0.0336(3) 0.0340(11) Uani 1 1 d . . .
C27 C 0.5431(4) 0.2667(5) 0.0851(3) 0.0372(12) Uani 1 1 d . . .
C28 C 0.4522(8) 0.4027(7) 0.1362(5) 0.069(2) Uani 1 1 d . . .
H28A H 0.3787 0.4378 0.1162 0.07(2) Uiso 1 1 calc R . .
H28B H 0.4941 0.4589 0.1745 0.15(4) Uiso 1 1 calc R . .
C29 C 0.4457(5) 0.2716(6) 0.1667(3) 0.0488(15) Uani 1 1 d . . .
C210 C 0.3328(7) 0.2154(10) 0.1433(8) 0.103(4) Uani 1 1 d . . .
H21A H 0.3070 0.2148 0.0904 0.17(6) Uiso 1 1 calc R . .
H21B H 0.2836 0.2652 0.1629 0.12(3) Uiso 1 1 calc R . .
H21C H 0.3352 0.1301 0.1615 0.15(5) Uiso 1 1 calc R . .
C211 C 0.4912(10) 0.2669(10) 0.2492(5) 0.093(3) Uani 1 1 d . . .
H21D H 0.5694 0.2824 0.2624 0.12(4) Uiso 1 1 calc R . .
H21E H 0.4775 0.1846 0.2668 0.08(3) Uiso 1 1 calc R . .
H21F H 0.4558 0.3305 0.2712 0.11(3) Uiso 1 1 calc R . .

loop_
_atom_site_aniso_label
_atom_site_aniso_U_11
_atom_site_aniso_U_22
_atom_site_aniso_U_33
_atom_site_aniso_U_23
_atom_site_aniso_U_13
_atom_site_aniso_U_12
Hg 0.05814(16) 0.04381(14) 0.04129(14) -0.00462(11) 0.01903(10) -0.00073(12)
Se 0.0351(3) 0.0329(3) 0.0393(3) 0.0038(2) 0.0114(2) -0.0012(2)
Cl1 0.0900(13) 0.0706(12) 0.0595(11) 0.0216(9) 0.0359(10) 0.0267(11)
Cl2 0.0928(14) 0.0401(9) 0.0969(15) -0.0148(9) 0.0302(12) -0.0006(9)
O1 0.049(2) 0.056(3) 0.054(3) -0.012(2) 0.027(2) -0.006(2)
O2 0.070(3) 0.036(2) 0.061(3) 0.010(2) 0.033(2) 0.016(2)
N1 0.036(2) 0.029(2) 0.037(2) -0.0044(19) 0.0105(19) -0.0062(19)
N2 0.050(3) 0.036(3) 0.044(3) 0.005(2) 0.019(2) 0.008(2)
C11 0.043(3) 0.027(3) 0.034(3) 0.002(2) 0.003(2) -0.002(2)
C12 0.055(4) 0.037(3) 0.055(4) 0.000(3) 0.009(3) -0.008(3)
C13 0.084(5) 0.027(3) 0.068(5) -0.003(3) 0.010(4) -0.010(4)
C14 0.085(5) 0.029(3) 0.069(5) -0.001(3) 0.013(4) 0.015(4)
C15 0.059(4) 0.040(3) 0.054(4) -0.002(3) 0.016(3) 0.014(3)
C16 0.050(3) 0.031(3) 0.029(3) 0.002(2) 0.008(2) 0.003(2)
C17 0.039(3) 0.035(3) 0.036(3) 0.004(2) 0.013(2) 0.003(2)
C18 0.052(4) 0.059(4) 0.064(4) -0.012(4) 0.027(4) -0.015(3)
C19 0.035(3) 0.044(3) 0.040(3) 0.002(2) 0.011(2) -0.007(2)
C110 0.069(5) 0.049(4) 0.070(5) 0.010(4) 0.016(4) -0.022(4)
C111 0.057(4) 0.067(5) 0.050(4) -0.008(4) 0.009(3) -0.009(4)
C21 0.031(3) 0.035(3) 0.031(3) 0.001(2) 0.006(2) 0.000(2)
C22 0.048(3) 0.044(3) 0.035(3) 0.002(3) 0.010(3) 0.012(3)
C23 0.052(3) 0.061(4) 0.033(3) 0.007(3) 0.017(3) 0.013(3)
C24 0.051(3) 0.055(4) 0.033(3) 0.013(3) 0.013(3) 0.002(3)
C25 0.048(3) 0.034(3) 0.040(3) 0.007(2) 0.010(3) 0.006(3)
C26 0.033(3) 0.035(3) 0.031(3) -0.002(2) 0.003(2) 0.000(2)
C27 0.033(3) 0.036(3) 0.042(3) 0.000(2) 0.008(2) 0.005(2)
C28 0.100(6) 0.050(4) 0.077(5) -0.001(4) 0.057(5) 0.017(4)
C29 0.056(4) 0.047(4) 0.054(4) -0.001(3) 0.033(3) 0.006(3)
C210 0.060(5) 0.087(8) 0.178(13) -0.043(7) 0.061(6) -0.006(5)
C211 0.134(9) 0.102(8) 0.058(5) 0.003(5) 0.050(6) 0.032(6)

loop_
_geom_bond_atom_site_label_1
_geom_bond_atom_site_label_2
_geom_bond_distance
_geom_bond_site_symmetry_2
_geom_bond_publ_flag
Hg N1 2.322(4) . ?
Hg Cl1 2.3945(17) . ?
Hg Cl2 2.3984(18) . ?
Hg Se 2.7501(7) . ?
Se C21 1.933(5) . ?
Se C11 1.940(5) . ?
O1 C17 1.359(6) . ?
O1 C18 1.457(7) . ?
O2 C27 1.350(6) . ?
O2 C28 1.451(7) . ?
N1 C17 1.253(7) . ?
N1 C19 1.510(7) . ?
N2 C27 1.262(7) . ?
N2 C29 1.488(7) . ?
C11 C12 1.379(7) . ?
C11 C16 1.418(8) . ?
C12 C13 1.383(9) . ?
C13 C14 1.375(11) . ?
C14 C15 1.380(9) . ?
C15 C16 1.391(8) . ?
C16 C17 1.470(7) . ?
C18 C19 1.511(9) . ?
C19 C110 1.499(9) . ?
C19 C111 1.511(8) . ?
C21 C22 1.377(7) . ?
C21 C26 1.415(7) . ?
C22 C23 1.393(8) . ?
C23 C24 1.367(8) . ?
C24 C25 1.377(8) . ?
C25 C26 1.387(7) . ?
C26 C27 1.468(7) . ?
C28 C29 1.508(9) . ?
C29 C210 1.489(10) . ?
C29 C211 1.505(10) . ?
